data_4509987
loop_
_publ_author_name
'Wang, Hao'
'Yi, Fei-Yan'
'Dang, Song'
'Tian, Wan-Guo'
'Sun, Zhong-Ming'

_publ_section_title
;
 Rational Assembly of Co/Cd-MOFs Featuring Topological Variation
;
_journal_issue 1
_journal_name_full 'Crystal Growth &amp; Design'
_journal_page_first 147
_journal_paper_doi 10.1021/cg4013334
_journal_volume 14
_journal_year 2014
_chemical_formula_sum 'C31 H20 Co2 N6 O10'
_chemical_formula_weight 754.39
_chemical_name_systematic
; 
 ? 
;
_space_group_IT_number 2
_symmetry_cell_setting triclinic
_symmetry_space_group_name_Hall '-P 1'
_symmetry_space_group_name_H-M 'P -1'
_atom_sites_solution_hydrogens geom
_atom_sites_solution_primary direct
_atom_sites_solution_secondary difmap
_audit_creation_method SHELXL-97
_cell_angle_alpha 94.3420(10)
_cell_angle_beta 101.2670(10)
_cell_angle_gamma 97.9440(10)
_cell_formula_units_Z 2
_cell_length_a 7.3615(5)
_cell_length_b 11.5150(8)
_cell_length_c 17.6730(12)
_cell_measurement_temperature 106(2)
_cell_measurement_theta_max 26.07
_cell_measurement_theta_min 1.80
_cell_volume 1446.97(17)
_computing_structure_refinement 'SHELXL-97 (Sheldrick, 1997)'
_computing_structure_solution 'SHELXS-97 (Sheldrick, 1990)'
_diffrn_ambient_temperature 106(2)
_diffrn_measured_fraction_theta_full 0.983
_diffrn_measured_fraction_theta_max 0.983
_diffrn_radiation_monochromator graphite
_diffrn_radiation_source 'fine-focus sealed tube'
_diffrn_radiation_type MoK\a
_diffrn_radiation_wavelength 0.71073
_diffrn_reflns_av_R_equivalents 0.0203
_diffrn_reflns_av_sigmaI/netI 0.0453
_diffrn_reflns_limit_h_max 9
_diffrn_reflns_limit_h_min -8
_diffrn_reflns_limit_k_max 14
_diffrn_reflns_limit_k_min -13
_diffrn_reflns_limit_l_max 21
_diffrn_reflns_limit_l_min -21
_diffrn_reflns_number 8034
_diffrn_reflns_theta_full 26.07
_diffrn_reflns_theta_max 26.07
_diffrn_reflns_theta_min 1.80
_exptl_absorpt_coefficient_mu 1.221
_exptl_absorpt_correction_T_max 0.7453
_exptl_absorpt_correction_T_min 0.6498
_exptl_absorpt_correction_type multi-scan
_exptl_absorpt_process_details 'Sheldrick, G. M. (2008). SADABS'
_exptl_crystal_colour purple
_exptl_crystal_density_diffrn 1.731
_exptl_crystal_density_method 'not measured'
_exptl_crystal_description brick
_exptl_crystal_F_000 764
_exptl_crystal_size_max 0.35
_exptl_crystal_size_mid 0.28
_exptl_crystal_size_min 0.22
_refine_diff_density_max 0.640
_refine_diff_density_min -0.458
_refine_diff_density_rms 0.081
_refine_ls_extinction_method none
_refine_ls_goodness_of_fit_ref 1.032
_refine_ls_hydrogen_treatment constr
_refine_ls_matrix_type full
_refine_ls_number_parameters 442
_refine_ls_number_reflns 5619
_refine_ls_number_restraints 0
_refine_ls_restrained_S_all 1.032
_refine_ls_R_factor_all 0.0517
_refine_ls_R_factor_gt 0.0405
_refine_ls_shift/su_max 0.001
_refine_ls_shift/su_mean 0.000
_refine_ls_structure_factor_coef Fsqd
_refine_ls_weighting_details 'calc w=1/[\s^2^(Fo^2^)+(0.0514P)^2^+0.9386P] where P=(Fo^2^+2Fc^2^)/3'
_refine_ls_weighting_scheme calc
_refine_ls_wR_factor_gt 0.0985
_refine_ls_wR_factor_ref 0.1051
_reflns_number_gt 4583
_reflns_number_total 5619
_reflns_threshold_expression >2sigma(I)
_cod_data_source_file cg4013334_si_002.cif
_cod_data_source_block 5
_cod_original_sg_symbol_H-M P-1
_cod_database_code 4509987

loop_
_symmetry_equiv_pos_as_xyz
'x, y, z'
'-x, -y, -z'

loop_
_atom_site_label
_atom_site_type_symbol
_atom_site_fract_x
_atom_site_fract_y
_atom_site_fract_z
_atom_site_U_iso_or_equiv
_atom_site_adp_type
_atom_site_occupancy
_atom_site_symmetry_multiplicity
_atom_site_calc_flag
_atom_site_refinement_flags
Co1 Co 0.65030(5) 0.83618(3) 0.46905(2) 0.01420(11) Uani 1 1 d .
Co2 Co 1.30677(5) 0.53871(4) 0.03670(2) 0.01765(12) Uani 1 1 d .
N1 N 0.7776(4) 0.5032(2) 0.41827(15) 0.0254(6) Uani 1 1 d .
N2 N 0.7085(4) 0.6719(2) 0.46192(16) 0.0269(6) Uani 1 1 d .
N3 N 1.1601(4) 0.4103(2) 0.23288(15) 0.0257(6) Uani 1 1 d .
N4 N 1.2887(4) 0.4855(3) 0.14152(16) 0.0270(6) Uani 1 1 d .
N5 N 0.8150(4) 0.0965(2) 0.33932(16) 0.0257(6) Uani 1 1 d .
N6 N 0.7387(4) -0.0672(2) 0.38996(16) 0.0278(6) Uani 1 1 d .
C1 C 0.8395(4) 0.4186(3) 0.36972(18) 0.0240(7) Uani 1 1 d .
C2 C 0.9574(5) 0.4572(3) 0.32144(18) 0.0257(7) Uani 1 1 d .
H2A H 0.9904 0.5390 0.3176 0.031 Uiso 1 1 calc R
C3 C 1.0259(4) 0.3738(3) 0.27891(18) 0.0245(7) Uani 1 1 d .
C4 C 0.9803(5) 0.2548(3) 0.28419(19) 0.0266(7) Uani 1 1 d .
H4A H 1.0295 0.1986 0.2551 0.032 Uiso 1 1 calc R
C5 C 0.8617(5) 0.2188(3) 0.33273(19) 0.0252(7) Uani 1 1 d .
C6 C 0.7881(4) 0.3000(3) 0.37552(19) 0.0251(7) Uani 1 1 d .
H6A H 0.7047 0.2747 0.4079 0.030 Uiso 1 1 calc R
C7 C 0.7450(5) 0.6122(3) 0.40117(19) 0.0262(7) Uani 1 1 d .
H7A H 0.7479 0.6415 0.3525 0.031 Uiso 1 1 calc R
C8 C 0.7169(5) 0.5978(3) 0.5200(2) 0.0318(8) Uani 1 1 d .
H8A H 0.6965 0.6175 0.5705 0.038 Uiso 1 1 calc R
C9 C 0.7586(5) 0.4928(3) 0.49427(19) 0.0295(8) Uani 1 1 d .
H9A H 0.7721 0.4262 0.5223 0.035 Uiso 1 1 calc R
C10 C 1.1360(5) 0.4731(3) 0.17150(19) 0.0264(7) Uani 1 1 d .
H10A H 1.0251 0.5042 0.1522 0.032 Uiso 1 1 calc R
C11 C 1.4155(5) 0.4270(4) 0.1863(2) 0.0361(9) Uani 1 1 d .
H11A H 1.5382 0.4212 0.1787 0.043 Uiso 1 1 calc R
C12 C 1.3381(5) 0.3795(3) 0.2428(2) 0.0342(8) Uani 1 1 d .
H12A H 1.3941 0.3344 0.2811 0.041 Uiso 1 1 calc R
C13 C 0.7775(5) 0.0486(3) 0.4029(2) 0.0272(7) Uani 1 1 d .
H13A H 0.7787 0.0926 0.4508 0.033 Uiso 1 1 calc R
C14 C 0.7534(5) -0.0950(3) 0.3144(2) 0.0313(8) Uani 1 1 d .
H14A H 0.7334 -0.1725 0.2886 0.038 Uiso 1 1 calc R
C15 C 0.8006(5) 0.0048(3) 0.2827(2) 0.0311(8) Uani 1 1 d .
H15A H 0.8201 0.0106 0.2315 0.037 Uiso 1 1 calc R
C16 C 0.2775(4) 0.8560(3) 0.32903(19) 0.0262(7) Uani 1 1 d .
C17 C 0.2998(4) 0.9764(3) 0.31856(19) 0.0252(7) Uani 1 1 d .
C18 C 0.3252(5) 1.0111(3) 0.24693(19) 0.0289(8) Uani 1 1 d .
H18A H 0.3440 1.0925 0.2399 0.035 Uiso 1 1 calc R
C19 C 0.3232(5) 0.9279(3) 0.18603(19) 0.0288(8) Uani 1 1 d .
C20 C 0.3057(5) 0.8094(3) 0.1955(2) 0.0314(8) Uani 1 1 d .
H20A H 0.3092 0.7526 0.1541 0.038 Uiso 1 1 calc R
C21 C 0.2828(5) 0.7754(3) 0.2671(2) 0.0309(8) Uani 1 1 d .
H21A H 0.2703 0.6939 0.2741 0.037 Uiso 1 1 calc R
C22 C 0.1036(5) 1.2351(3) 0.02044(19) 0.0262(7) Uani 1 1 d .
C23 C 0.2863(5) 1.2215(3) 0.01473(19) 0.0258(7) Uani 1 1 d .
C24 C 0.3667(5) 1.1288(3) 0.04650(19) 0.0296(8) Uani 1 1 d .
H24A H 0.4896 1.1185 0.0414 0.036 Uiso 1 1 calc R
C25 C 0.2665(5) 1.0519(3) 0.08562(18) 0.0276(7) Uani 1 1 d .
C26 C 0.0845(5) 1.0647(3) 0.0918(2) 0.0314(8) Uani 1 1 d .
H26A H 0.0164 1.0116 0.1186 0.038 Uiso 1 1 calc R
C27 C 0.0038(5) 1.1545(3) 0.05885(19) 0.0282(7) Uani 1 1 d .
H27A H -0.1214 1.1621 0.0622 0.034 Uiso 1 1 calc R
C28 C 0.2422(5) 0.8036(3) 0.4020(2) 0.0282(7) Uani 1 1 d .
C29 C 0.3081(4) 1.0739(3) 0.38162(18) 0.0245(7) Uani 1 1 d .
C30 C 0.0130(4) 1.3333(3) -0.01330(18) 0.0246(7) Uani 1 1 d .
C31 C 0.4085(5) 1.3056(3) -0.0222(2) 0.0325(8) Uani 1 1 d .
O1 O 0.3528(4) 0.9609(2) 0.11464(14) 0.0350(6) Uani 1 1 d .
O1W O 0.1775(4) 1.3436(3) -0.22108(17) 0.0564(8) Uani 1 1 d .
H1WA H 0.2512 1.3265 -0.1816 0.085 Uiso 1 1 d R
H1WB H 0.0671 1.3082 -0.2230 0.085 Uiso 1 1 d R
O2 O 0.3787(3) 0.8065(2) 0.45894(13) 0.0341(6) Uani 1 1 d .
O3 O 0.0850(4) 0.7526(3) 0.40101(18) 0.0600(9) Uani 1 1 d .
O4 O 0.2566(4) 1.0428(2) 0.44291(13) 0.0332(6) Uani 1 1 d .
O5 O 0.3616(3) 1.1771(2) 0.37138(14) 0.0337(6) Uani 1 1 d .
O6 O -0.1595(3) 1.3276(2) -0.01700(14) 0.0310(5) Uani 1 1 d .
O7 O 0.1138(3) 1.4166(2) -0.03629(13) 0.0286(5) Uani 1 1 d .
O8 O 0.5086(4) 1.3930(2) 0.02322(17) 0.0411(7) Uani 1 1 d .
O9 O 0.4197(4) 1.2871(3) -0.09057(15) 0.0465(7) Uani 1 1 d .

loop_
_atom_site_aniso_label
_atom_site_aniso_U_11
_atom_site_aniso_U_22
_atom_site_aniso_U_33
_atom_site_aniso_U_23
_atom_site_aniso_U_13
_atom_site_aniso_U_12
Co1 0.0209(2) 0.0082(2) 0.0154(2) 0.00179(15) 0.00747(16) 0.00349(15)
Co2 0.0179(2) 0.0197(2) 0.0186(2) 0.00764(17) 0.00916(16) 0.00375(16)
N1 0.0308(15) 0.0207(15) 0.0280(15) 0.0030(12) 0.0121(12) 0.0071(12)
N2 0.0316(15) 0.0232(15) 0.0286(15) 0.0030(12) 0.0108(12) 0.0067(12)
N3 0.0289(15) 0.0263(16) 0.0255(14) 0.0070(12) 0.0120(12) 0.0050(12)
N4 0.0281(15) 0.0287(16) 0.0268(15) 0.0059(12) 0.0109(12) 0.0045(12)
N5 0.0327(15) 0.0193(14) 0.0281(15) 0.0023(12) 0.0135(12) 0.0040(12)
N6 0.0350(16) 0.0195(15) 0.0309(15) 0.0026(12) 0.0125(13) 0.0035(12)
C1 0.0277(17) 0.0208(17) 0.0252(17) 0.0014(14) 0.0078(14) 0.0074(13)
C2 0.0316(18) 0.0215(17) 0.0253(17) 0.0050(14) 0.0085(14) 0.0043(14)
C3 0.0292(17) 0.0247(18) 0.0213(16) 0.0050(14) 0.0088(14) 0.0037(14)
C4 0.0307(18) 0.0247(18) 0.0256(17) 0.0018(14) 0.0087(14) 0.0053(14)
C5 0.0291(17) 0.0218(17) 0.0255(17) 0.0045(14) 0.0063(14) 0.0051(14)
C6 0.0282(17) 0.0241(18) 0.0257(17) 0.0044(14) 0.0120(14) 0.0032(14)
C7 0.0313(18) 0.0223(18) 0.0286(17) 0.0061(14) 0.0121(14) 0.0066(14)
C8 0.042(2) 0.0272(19) 0.0295(18) 0.0040(15) 0.0125(16) 0.0077(16)
C9 0.041(2) 0.0243(18) 0.0278(18) 0.0072(15) 0.0135(16) 0.0091(15)
C10 0.0322(18) 0.0225(18) 0.0265(17) 0.0042(14) 0.0094(14) 0.0055(14)
C11 0.0287(18) 0.048(2) 0.037(2) 0.0131(18) 0.0129(16) 0.0097(16)
C12 0.0274(18) 0.045(2) 0.035(2) 0.0148(17) 0.0100(15) 0.0113(16)
C13 0.0343(18) 0.0233(18) 0.0264(17) 0.0013(14) 0.0128(15) 0.0045(14)
C14 0.043(2) 0.0228(18) 0.0301(18) 0.0015(15) 0.0133(16) 0.0038(15)
C15 0.046(2) 0.0237(18) 0.0276(18) 0.0026(15) 0.0176(16) 0.0042(15)
C16 0.0231(16) 0.0265(18) 0.0281(17) 0.0032(14) 0.0035(14) 0.0030(13)
C17 0.0272(17) 0.0221(17) 0.0250(17) -0.0004(14) 0.0021(14) 0.0061(13)
C18 0.0338(18) 0.0233(18) 0.0301(18) 0.0040(15) 0.0051(15) 0.0076(14)
C19 0.0326(18) 0.032(2) 0.0250(17) 0.0075(15) 0.0084(14) 0.0115(15)
C20 0.040(2) 0.0256(19) 0.0290(18) -0.0003(15) 0.0064(16) 0.0090(15)
C21 0.038(2) 0.0221(18) 0.0309(18) 0.0028(15) 0.0051(16) 0.0030(15)
C22 0.0286(17) 0.0263(18) 0.0236(16) 0.0003(14) 0.0062(14) 0.0040(14)
C23 0.0281(17) 0.0243(18) 0.0267(17) 0.0029(14) 0.0091(14) 0.0053(14)
C24 0.0292(18) 0.034(2) 0.0288(18) 0.0051(15) 0.0091(15) 0.0084(15)
C25 0.0382(19) 0.0250(18) 0.0211(16) 0.0038(14) 0.0061(14) 0.0091(15)
C26 0.0375(19) 0.0289(19) 0.0288(18) 0.0068(15) 0.0104(15) 0.0017(15)
C27 0.0268(17) 0.0297(19) 0.0285(18) 0.0043(15) 0.0077(14) 0.0028(14)
C28 0.0301(18) 0.0233(18) 0.0305(18) 0.0038(15) 0.0068(15) 0.0001(14)
C29 0.0247(16) 0.0227(18) 0.0250(17) 0.0022(14) 0.0022(13) 0.0042(13)
C30 0.0273(17) 0.0232(18) 0.0229(16) -0.0014(14) 0.0051(14) 0.0047(13)
C31 0.0293(18) 0.033(2) 0.045(2) 0.0170(18) 0.0197(17) 0.0180(16)
O1 0.0508(16) 0.0321(14) 0.0286(13) 0.0086(11) 0.0143(12) 0.0169(12)
O1W 0.0582(19) 0.063(2) 0.0473(18) 0.0065(16) 0.0039(15) 0.0170(16)
O2 0.0334(13) 0.0434(16) 0.0286(13) 0.0111(12) 0.0087(11) 0.0097(11)
O3 0.0415(17) 0.076(2) 0.0565(19) 0.0241(17) 0.0068(14) -0.0168(15)
O4 0.0466(15) 0.0292(14) 0.0255(13) 0.0006(11) 0.0133(11) 0.0045(11)
O5 0.0444(15) 0.0235(13) 0.0314(13) 0.0000(11) 0.0078(11) 0.0017(11)
O6 0.0241(12) 0.0292(14) 0.0407(14) 0.0058(11) 0.0069(10) 0.0060(10)
O7 0.0289(12) 0.0297(13) 0.0301(13) 0.0085(11) 0.0094(10) 0.0068(10)
O8 0.0363(14) 0.0323(15) 0.0603(18) 0.0086(14) 0.0246(13) 0.0021(12)
O9 0.0469(16) 0.068(2) 0.0408(16) 0.0262(15) 0.0263(13) 0.0277(15)

loop_
_atom_type_symbol
_atom_type_description
_atom_type_scat_dispersion_real
_atom_type_scat_dispersion_imag
_atom_type_scat_source
C C 0.0033 0.0016 'International Tables Vol C Tables 4.2.6.8 and 6.1.1.4'
H H 0.0000 0.0000 'International Tables Vol C Tables 4.2.6.8 and 6.1.1.4'
N N 0.0061 0.0033 'International Tables Vol C Tables 4.2.6.8 and 6.1.1.4'
O O 0.0106 0.0060 'International Tables Vol C Tables 4.2.6.8 and 6.1.1.4'
Co Co 0.3494 0.9721 'International Tables Vol C Tables 4.2.6.8 and 6.1.1.4'

loop_
_geom_angle_atom_site_label_1
_geom_angle_atom_site_label_2
_geom_angle_atom_site_label_3
_geom_angle
_geom_angle_site_symmetry_1
_geom_angle_site_symmetry_3
O2 Co1 O4 105.44(10) . 2_676
O2 Co1 N2 101.15(11) . .
O4 Co1 N2 126.45(11) 2_676 .
O2 Co1 N6 114.80(11) . 1_565
O4 Co1 N6 95.91(11) 2_676 1_565
N2 Co1 N6 113.63(11) . 1_565
O8 Co2 O6 90.75(10) 2_775 2_675
O8 Co2 N4 142.04(11) 2_775 .
O6 Co2 N4 109.50(10) 2_675 .
O8 Co2 O7 107.83(10) 2_775 1_645
O6 Co2 O7 94.78(9) 2_675 1_645
N4 Co2 O7 102.23(10) . 1_645
C7 N1 C9 107.9(3) . .
C7 N1 C1 126.0(3) . .
C9 N1 C1 125.8(3) . .
C7 N2 C8 106.5(3) . .
C7 N2 Co1 127.2(2) . .
C8 N2 Co1 126.3(2) . .
C10 N3 C12 107.9(3) . .
C10 N3 C3 127.7(3) . .
C12 N3 C3 124.3(3) . .
C10 N4 C11 106.0(3) . .
C10 N4 Co2 126.3(2) . .
C11 N4 Co2 125.9(2) . .
C13 N5 C15 107.1(3) . .
C13 N5 C5 126.1(3) . .
C15 N5 C5 126.9(3) . .
C13 N6 C14 106.0(3) . .
C13 N6 Co1 120.9(2) . 1_545
C14 N6 Co1 132.7(2) . 1_545
C6 C1 C2 121.8(3) . .
C6 C1 N1 118.8(3) . .
C2 C1 N1 119.4(3) . .
C3 C2 C1 118.4(3) . .
C3 C2 H2A 120.8 . .
C1 C2 H2A 120.8 . .
C4 C3 C2 121.5(3) . .
C4 C3 N3 118.1(3) . .
C2 C3 N3 120.1(3) . .
C3 C4 C5 118.8(3) . .
C3 C4 H4A 120.6 . .
C5 C4 H4A 120.6 . .
C4 C5 C6 121.3(3) . .
C4 C5 N5 119.4(3) . .
C6 C5 N5 119.3(3) . .
C1 C6 C5 118.2(3) . .
C1 C6 H6A 120.9 . .
C5 C6 H6A 120.9 . .
N2 C7 N1 110.2(3) . .
N2 C7 H7A 124.9 . .
N1 C7 H7A 124.9 . .
C9 C8 N2 109.9(3) . .
C9 C8 H8A 125.0 . .
N2 C8 H8A 125.0 . .
C8 C9 N1 105.5(3) . .
C8 C9 H9A 127.3 . .
N1 C9 H9A 127.3 . .
N4 C10 N3 110.7(3) . .
N4 C10 H10A 124.7 . .
N3 C10 H10A 124.7 . .
C12 C11 N4 109.8(3) . .
C12 C11 H11A 125.1 . .
N4 C11 H11A 125.1 . .
C11 C12 N3 105.7(3) . .
C11 C12 H12A 127.1 . .
N3 C12 H12A 127.1 . .
N6 C13 N5 111.0(3) . .
N6 C13 H13A 124.5 . .
N5 C13 H13A 124.5 . .
C15 C14 N6 109.5(3) . .
C15 C14 H14A 125.2 . .
N6 C14 H14A 125.2 . .
C14 C15 N5 106.4(3) . .
C14 C15 H15A 126.8 . .
N5 C15 H15A 126.8 . .
C21 C16 C17 118.3(3) . .
C21 C16 C28 115.8(3) . .
C17 C16 C28 125.9(3) . .
C18 C17 C16 119.4(3) . .
C18 C17 C29 116.4(3) . .
C16 C17 C29 124.2(3) . .
C19 C18 C17 120.5(3) . .
C19 C18 H18A 119.7 . .
C17 C18 H18A 119.7 . .
C20 C19 C18 121.1(3) . .
C20 C19 O1 117.4(3) . .
C18 C19 O1 121.4(3) . .
C19 C20 C21 118.1(3) . .
C19 C20 H20A 120.9 . .
C21 C20 H20A 120.9 . .
C20 C21 C16 122.5(3) . .
C20 C21 H21A 118.7 . .
C16 C21 H21A 118.7 . .
C23 C22 C27 118.9(3) . .
C23 C22 C30 121.6(3) . .
C27 C22 C30 119.5(3) . .
C24 C23 C22 120.2(3) . .
C24 C23 C31 116.4(3) . .
C22 C23 C31 123.3(3) . .
C25 C24 C23 119.7(3) . .
C25 C24 H24A 120.1 . .
C23 C24 H24A 120.1 . .
O1 C25 C24 116.9(3) . .
O1 C25 C26 122.5(3) . .
C24 C25 C26 120.5(3) . .
C27 C26 C25 119.7(3) . .
C27 C26 H26A 120.1 . .
C25 C26 H26A 120.1 . .
C26 C27 C22 120.9(3) . .
C26 C27 H27A 119.6 . .
C22 C27 H27A 119.6 . .
O3 C28 O2 122.7(3) . .
O3 C28 C16 117.8(3) . .
O2 C28 C16 119.3(3) . .
O5 C29 O4 124.3(3) . .
O5 C29 C17 119.5(3) . .
O4 C29 C17 116.2(3) . .
O6 C30 O7 124.1(3) . .
O6 C30 C22 117.1(3) . .
O7 C30 C22 118.8(3) . .
O9 C31 O8 122.5(3) . .
O9 C31 C23 121.7(4) . .
O8 C31 C23 115.6(3) . .
C25 O1 C19 117.6(3) . .
H1WA O1W H1WB 109.5 . .
C28 O2 Co1 132.9(2) . .
C29 O4 Co1 111.9(2) . 2_676
C30 O6 Co2 125.5(2) . 2_675
C30 O7 Co2 123.5(2) . 1_465
C31 O8 Co2 104.6(2) . 2_775

loop_
_geom_bond_atom_site_label_1
_geom_bond_atom_site_label_2
_geom_bond_distance
_geom_bond_site_symmetry_2
Co1 O2 1.952(2) .
Co1 O4 1.956(2) 2_676
Co1 N2 1.997(3) .
Co1 N6 2.002(3) 1_565
Co2 O8 1.995(2) 2_775
Co2 O6 2.016(2) 2_675
Co2 N4 2.018(3) .
Co2 O7 2.029(2) 1_645
N1 C7 1.355(4) .
N1 C9 1.390(4) .
N1 C1 1.429(4) .
N2 C7 1.322(4) .
N2 C8 1.381(4) .
N3 C10 1.345(4) .
N3 C12 1.386(4) .
N3 C3 1.437(4) .
N4 C10 1.329(4) .
N4 C11 1.384(5) .
N5 C13 1.348(4) .
N5 C15 1.376(4) .
N5 C5 1.423(4) .
N6 C13 1.317(4) .
N6 C14 1.378(4) .
N6 Co1 2.002(3) 1_545
C1 C6 1.382(4) .
C1 C2 1.386(4) .
C2 C3 1.383(4) .
C2 H2A 0.9500 .
C3 C4 1.380(5) .
C4 C5 1.385(4) .
C4 H4A 0.9500 .
C5 C6 1.390(4) .
C6 H6A 0.9500 .
C7 H7A 0.9500 .
C8 C9 1.356(5) .
C8 H8A 0.9500 .
C9 H9A 0.9500 .
C10 H10A 0.9500 .
C11 C12 1.356(5) .
C11 H11A 0.9500 .
C12 H12A 0.9500 .
C13 H13A 0.9500 .
C14 C15 1.348(5) .
C14 H14A 0.9500 .
C15 H15A 0.9500 .
C16 C21 1.391(5) .
C16 C17 1.404(5) .
C16 C28 1.517(5) .
C17 C18 1.395(5) .
C17 C29 1.508(4) .
C18 C19 1.382(5) .
C18 H18A 0.9500 .
C19 C20 1.379(5) .
C19 O1 1.393(4) .
C20 C21 1.388(5) .
C20 H20A 0.9500 .
C21 H21A 0.9500 .
C22 C23 1.397(4) .
C22 C27 1.401(5) .
C22 C30 1.494(5) .
C23 C24 1.393(5) .
C23 C31 1.503(5) .
C24 C25 1.385(5) .
C24 H24A 0.9500 .
C25 O1 1.380(4) .
C25 C26 1.392(5) .
C26 C27 1.374(5) .
C26 H26A 0.9500 .
C27 H27A 0.9500 .
C28 O3 1.219(4) .
C28 O2 1.270(4) .
C29 O5 1.237(4) .
C29 O4 1.276(4) .
C30 O6 1.251(4) .
C30 O7 1.272(4) .
C31 O9 1.231(4) .
C31 O8 1.281(5) .
O1W H1WA 0.8500 .
O1W H1WB 0.8500 .
O4 Co1 1.956(2) 2_676
O6 Co2 2.016(2) 2_675
O7 Co2 2.029(2) 1_465
O8 Co2 1.995(2) 2_775
